data_2200424
loop_
_publ_author_name
'Xie Tong'
'Li Yi-Zhi'
'Li Bang-Jing'
'Shi Ling '
' Wang Liu-Fang'
'Gao Shi-Yang'
'Liang Yong-Min'

_publ_section_title
;
 <i>N</i>-Benzylidene-3-(diphenylphosphino)-1-propanamine
;
_journal_issue 9
_journal_name_full 'Acta Crystallographica Section E'
_journal_page_first o858
_journal_page_last o859
_journal_paper_doi 10.1107/S160053680101203X
_journal_volume 57
_journal_year 2001
_chemical_formula_moiety 'C22 H22 N P'
_chemical_formula_structural 'C22 H22 N P'
_chemical_formula_sum 'C22 H22 N P'
_chemical_formula_weight 331.38
_chemical_name_systematic
;
3-(Diphenylphosphino)-N-phenylmethylene-1-propanamine
;
_space_group_IT_number 19
_symmetry_cell_setting orthorhombic
_symmetry_space_group_name_Hall 'P 2ac 2ab'
_symmetry_space_group_name_H-M 'P 21 21 21'
_cell_angle_alpha 90.0
_cell_angle_beta 90.0
_cell_angle_gamma 90.0
_cell_formula_units_Z 4
_cell_length_a 5.768(2)
_cell_length_b 17.702(3)
_cell_length_c 17.823(4)
_cell_measurement_reflns_used 25
_cell_measurement_temperature 293(2)
_cell_measurement_theta_max 15.92
_cell_measurement_theta_min 15.12
_cell_volume 1819.8(8)
_computing_cell_refinement 'CAD-4-PC Software'
_computing_data_collection 'CAD-4-PC Software (Enraf-Nonius, 1989)'
_computing_data_reduction 'TEXSAN (Molecular Structure Corporation, 1989)'
_computing_publication_material SHELXL97
_computing_structure_refinement 'SHELXL97 (Sheldrick, 1997)'
_computing_structure_solution 'SHELXS97 (Sheldrick, 1997)'
_diffrn_ambient_temperature 293(2)
_diffrn_measured_fraction_theta_full 1.000
_diffrn_measured_fraction_theta_max 1.000
_diffrn_measurement_device_type 'Enraf-Nonius CAD-4'
_diffrn_measurement_method \w/2\q
_diffrn_radiation_monochromator graphite
_diffrn_radiation_source 'fine-focus sealed tube'
_diffrn_radiation_type MoK\a
_diffrn_radiation_wavelength .71073
_diffrn_reflns_av_R_equivalents .0000
_diffrn_reflns_av_sigmaI/netI .0023
_diffrn_reflns_limit_h_max 6
_diffrn_reflns_limit_h_min -6
_diffrn_reflns_limit_k_max 21
_diffrn_reflns_limit_k_min -20
_diffrn_reflns_limit_l_max 21
_diffrn_reflns_limit_l_min -20
_diffrn_reflns_number 3202
_diffrn_reflns_theta_full 24.99
_diffrn_reflns_theta_max 24.99
_diffrn_reflns_theta_min 1.62
_diffrn_standards_decay_% none
_diffrn_standards_interval_count 300
_diffrn_standards_number 5
_exptl_absorpt_coefficient_mu .153
_exptl_absorpt_correction_T_max .970
_exptl_absorpt_correction_T_min .946
_exptl_absorpt_correction_type '\y scan'
_exptl_absorpt_process_details '(North et al., 1968)'
_exptl_crystal_colour colourless
_exptl_crystal_density_diffrn 1.209
_exptl_crystal_density_method 'not measured'
_exptl_crystal_description prismatic
_exptl_crystal_F_000 704
_exptl_crystal_size_max .4
_exptl_crystal_size_mid .3
_exptl_crystal_size_min .2
_refine_diff_density_max .292
_refine_diff_density_min -.100
_refine_ls_abs_structure_details 'Flack (1983); 1327 Friedel pairs'
_refine_ls_abs_structure_Flack -.09(10)
_refine_ls_extinction_method none
_refine_ls_goodness_of_fit_ref 1.046
_refine_ls_hydrogen_treatment constr
_refine_ls_matrix_type full
_refine_ls_number_parameters 217
_refine_ls_number_reflns 3202
_refine_ls_number_restraints 0
_refine_ls_restrained_S_all 1.046
_refine_ls_R_factor_all .0359
_refine_ls_R_factor_gt .0313
_refine_ls_shift/su_max .002
_refine_ls_shift/su_mean .000
_refine_ls_structure_factor_coef Fsqd
_refine_ls_weighting_details 'calc w=1/[\s^2^(Fo^2^)+(0.06P)^2^+0.35P] where P=(Fo^2^+2Fc^2^)/3'
_refine_ls_weighting_scheme calc
_refine_ls_wR_factor_ref .0989
_reflns_number_gt 3014
_reflns_number_total 3202
_reflns_threshold_expression I>2\s(I)
_cod_data_source_file cf6089.cif
_cod_data_source_block I
_cod_depositor_comments
;
The following automatic conversions were performed:
'_symmetry_cell_setting' value 'Orthorhombic' changed to 'orthorhombic'
according to '/home/saulius/struct/CIF-dictionaries/cif_core.dic'
dictionary named 'cif_core.dic' version 2.4.1 from 2010-06-29.

Automatic conversion script
Id: cif_fix_enum 1527 2010-12-29 10:47:43Z saulius 

The following automatic conversions were performed:

'_symmetry_cell_setting' value 'Orthorhombic' changed to
'orthorhombic' according to
/home/saulius/struct/CIF-dictionaries/cif_core.dic dictionary named
'cif_core.dic' version 2.4.1 from 2010-06-29.

Automatic conversion script
Id: cif_fix_values 1715 2011-07-08 13:25:40Z adriana 
;
_cod_database_code 2200424
_cod_database_fobs_code 2200424

loop_
_symmetry_equiv_pos_as_xyz
'x, y, z'
'-x+1/2, -y, z+1/2'
'-x, y+1/2, -z+1/2'
'x+1/2, -y+1/2, -z'

loop_
_atom_site_label
_atom_site_fract_x
_atom_site_fract_y
_atom_site_fract_z
_atom_site_U_iso_or_equiv
_atom_site_adp_type
_atom_site_calc_flag
_atom_site_refinement_flags
_atom_site_occupancy
_atom_site_disorder_assembly
_atom_site_disorder_group
_atom_site_type_symbol
P1 1.24508(8) 1.32205(3) 1.15104(2) .05096(14) Uani d . 1 . . P
N1 1.7355(3) 1.47800(8) 1.00822(8) .0599(4) Uani d . 1 . . N
C1 1.5757(3) 1.20181(11) 1.14927(11) .0548(4) Uani d . 1 . . C
H1B 1.6708 1.2320 1.1196 .080 Uiso calc R 1 . . H
C2 1.6446(4) 1.12841(11) 1.16820(13) .0636(5) Uani d . 1 . . C
H2A 1.7849 1.1097 1.1504 .080 Uiso calc R 1 . . H
C3 1.5090(4) 1.08447(12) 1.21209(12) .0681(6) Uani d . 1 . . C
H3A 1.5567 1.0358 1.2243 .080 Uiso calc R 1 . . H
C4 1.2995(5) 1.11147(12) 1.23889(12) .0733(7) Uani d . 1 . . C
H4A 1.2074 1.0817 1.2699 .080 Uiso calc R 1 . . H
C5 1.2299(4) 1.18282(10) 1.21900(11) .0599(5) Uani d . 1 . . C
H5A 1.0871 1.2004 1.2357 .080 Uiso calc R 1 . . H
C6 1.3654(3) 1.22925(10) 1.17491(10) .0485(4) Uani d . 1 . . C
C7 1.2363(3) 1.36542(9) 1.24433(9) .0478(4) Uani d . 1 . . C
C8 1.0424(3) 1.40853(11) 1.26416(11) .0559(4) Uani d . 1 . . C
H8A .9231 1.4151 1.2297 .080 Uiso calc R 1 . . H
C9 1.0257(4) 1.44138(11) 1.33414(12) .0625(5) Uani d . 1 . . C
H9A .8958 1.4699 1.3466 .080 Uiso calc R 1 . . H
C10 1.2000(4) 1.43205(11) 1.38502(11) .0618(5) Uani d . 1 . . C
H10A 1.1881 1.4540 1.4323 .080 Uiso calc R 1 . . H
C11 1.3925(4) 1.39049(12) 1.36691(11) .0615(5) Uani d . 1 . . C
H11A 1.5121 1.3851 1.4015 .080 Uiso calc R 1 . . H
C12 1.4084(3) 1.35677(10) 1.29746(10) .0523(4) Uani d . 1 . . C
H12A 1.5378 1.3276 1.2861 .080 Uiso calc R 1 . . H
C13 1.4922(3) 1.37201(11) 1.10900(10) .0535(4) Uani d . 1 . . C
H13A 1.4800 1.4254 1.1207 .080 Uiso calc R 1 . . H
H13B 1.6345 1.3534 1.1313 .080 Uiso calc R 1 . . H
C14 1.5060(4) 1.36233(11) 1.02373(10) .0585(5) Uani d . 1 . . C
H14A 1.5035 1.3089 1.0117 .080 Uiso calc R 1 . . H
H14B 1.3708 1.3854 1.0009 .080 Uiso calc R 1 . . H
C15 1.7235(4) 1.39761(10) .99062(10) .0608(5) Uani d . 1 . . C
H15A 1.8592 1.3723 1.0106 .080 Uiso calc R 1 . . H
H15B 1.7232 1.3909 .9366 .080 Uiso calc R 1 . . H
C16 1.9109(4) 1.50074(11) 1.04326(10) .0576(5) Uani d . 1 . . C
H16A 2.0226 1.4654 1.0567 .080 Uiso calc R 1 . . H
C17 1.9500(4) 1.57962(12) 1.06419(10) .0563(4) Uani d . 1 . . C
C18 1.7897(4) 1.63596(12) 1.04701(10) .0615(5) Uani d . 1 . . C
H18A 1.6529 1.6238 1.0222 .080 Uiso calc R 1 . . H
C19 1.8353(4) 1.71011(12) 1.06708(12) .0685(6) Uani d . 1 . . C
H19A 1.7289 1.7478 1.0554 .080 Uiso calc R 1 . . H
C20 2.0387(4) 1.72848(13) 1.10443(13) .0706(6) Uani d . 1 . . C
H20A 2.0682 1.7783 1.1178 .080 Uiso calc R 1 . . H
C21 2.1958(4) 1.67328(14) 1.12158(14) .0760(6) Uani d . 1 . . C
H21A 2.3315 1.6853 1.1471 .080 Uiso calc R 1 . . H
C22 2.1516(4) 1.59971(14) 1.10068(13) .0680(5) Uani d . 1 . . C
H22A 2.2607 1.5626 1.1115 .080 Uiso calc R 1 . . H

loop_
_atom_site_aniso_label
_atom_site_aniso_U_11
_atom_site_aniso_U_22
_atom_site_aniso_U_33
_atom_site_aniso_U_12
_atom_site_aniso_U_13
_atom_site_aniso_U_23
P1 .0468(2) .0558(3) .0503(2) -.0015(8) -.0055(2) -.0044(8)
N1 .0671(10) .0593(8) .0534(8) .0076(9) .0020(9) .0063(7)
C1 .0475(9) .0543(9) .0627(9) -.0016(8) -.0059(9) -.0041(8)
C2 .0569(11) .0586(10) .0754(12) .0104(9) -.0015(10) -.0075(9)
C3 .0880(16) .0532(10) .0631(11) .0031(11) -.0043(12) -.0044(9)
C4 .0816(19) .0595(11) .0590(11) -.0158(12) .0159(12) -.0075(9)
C5 .0583(10) .0575(10) .0639(10) -.0068(10) .0111(9) -.0140(8)
C6 .0475(9) .0493(8) .0485(8) -.0014(7) -.0061(7) -.0093(7)
C7 .0481(9) .0418(7) .0534(8) -.0002(8) .0032(9) .0007(6)
C8 .0453(9) .0598(10) .0627(11) .0045(8) .0004(9) -.0022(9)
C9 .0564(11) .0535(10) .0778(13) .0038(9) .0088(10) -.0086(9)
C10 .0783(15) .0522(10) .0548(10) -.0079(10) .0108(10) -.0085(8)
C11 .0691(12) .0624(11) .0530(10) -.0033(10) -.0078(9) -.0013(9)
C12 .0470(10) .0556(9) .0544(9) .0075(8) -.0012(8) .0006(8)
C13 .0581(11) .0554(10) .0469(9) -.0021(9) -.0004(8) .0007(7)
C14 .0687(12) .0598(10) .0471(9) .0066(9) -.0037(9) .0009(8)
C15 .0685(12) .0620(10) .0519(9) .0067(10) .0070(10) -.0065(8)
C16 .0585(11) .0633(11) .0509(10) .0095(9) .0024(9) .0064(8)
C17 .0574(11) .0632(10) .0484(9) .0097(9) .0084(8) .0074(8)
C18 .0626(12) .0712(11) .0508(9) .0092(10) -.0004(9) .0031(8)
C19 .0795(14) .0591(11) .0670(12) .0161(10) .0036(11) .0003(10)
C20 .0810(15) .0650(12) .0658(12) .0023(11) .0172(12) -.0024(10)
C21 .0674(13) .0809(14) .0796(14) -.0055(12) .0045(11) -.0025(12)
C22 .0589(11) .0729(13) .0721(12) .0056(10) -.0021(10) .0007(10)

loop_
_atom_type_symbol
_atom_type_description
_atom_type_scat_dispersion_real
_atom_type_scat_dispersion_imag
_atom_type_scat_source
C C .0033 .0016 'International Tables Vol C Tables 4.2.6.8 and 6.1.1.4'
H H .0000 .0000 'International Tables Vol C Tables 4.2.6.8 and 6.1.1.4'
N N .0061 .0033 'International Tables Vol C Tables 4.2.6.8 and 6.1.1.4'
P P .1023 .0942 'International Tables Vol C Tables 4.2.6.8 and 6.1.1.4'

loop_
_geom_angle_atom_site_label_1
_geom_angle_atom_site_label_2
_geom_angle_atom_site_label_3
_geom_angle
C7 P1 C6 100.10(8)
C7 P1 C13 100.94(9)
C6 P1 C13 103.42(9)
C16 N1 C15 117.25(18)
C6 C1 C2 119.64(19)
C6 C1 H1B 120.2
C2 C1 H1B 120.2
C3 C2 C1 120.6(2)
C3 C2 H2A 119.7
C1 C2 H2A 119.7
C2 C3 C4 120.4(2)
C2 C3 H3A 119.8
C4 C3 H3A 119.8
C5 C4 C3 118.9(2)
C5 C4 H4A 120.5
C3 C4 H4A 120.5
C4 C5 C6 122.0(2)
C4 C5 H5A 119.0
C6 C5 H5A 119.0
C5 C6 C1 118.39(18)
C5 C6 P1 116.83(15)
C1 C6 P1 124.72(15)
C12 C7 C8 117.52(16)
C12 C7 P1 123.80(14)
C8 C7 P1 118.67(15)
C9 C8 C7 120.94(19)
C9 C8 H8A 119.5
C7 C8 H8A 119.5
C10 C9 C8 119.90(19)
C10 C9 H9A 120.0
C8 C9 H9A 120.0
C11 C10 C9 120.37(18)
C11 C10 H10A 119.8
C9 C10 H10A 119.8
C10 C11 C12 119.9(2)
C10 C11 H11A 120.0
C12 C11 H11A 120.0
C11 C12 C7 121.35(19)
C11 C12 H12A 119.3
C7 C12 H12A 119.3
C14 C13 P1 113.02(14)
C14 C13 H13A 109.0
P1 C13 H13A 109.0
C14 C13 H13B 109.0
P1 C13 H13B 109.0
H13A C13 H13B 107.8
C15 C14 C13 112.46(17)
C15 C14 H14A 109.1
C13 C14 H14A 109.1
C15 C14 H14B 109.1
C13 C14 H14B 109.1
H14A C14 H14B 107.8
N1 C15 C14 110.87(17)
N1 C15 H15A 109.5
C14 C15 H15A 109.5
N1 C15 H15B 109.5
C14 C15 H15B 109.5
H15A C15 H15B 108.1
N1 C16 C17 123.85(19)
N1 C16 H16A 118.1
C17 C16 H16A 118.1
C22 C17 C18 118.6(2)
C22 C17 C16 119.75(19)
C18 C17 C16 121.7(2)
C19 C18 C17 119.7(2)
C19 C18 H18A 120.2
C17 C18 H18A 120.2
C20 C19 C18 120.4(2)
C20 C19 H19A 119.8
C18 C19 H19A 119.8
C21 C20 C19 120.0(2)
C21 C20 H20A 120.0
C19 C20 H20A 120.0
C20 C21 C22 119.5(2)
C20 C21 H21A 120.3
C22 C21 H21A 120.3
C17 C22 C21 121.8(2)
C17 C22 H22A 119.1
C21 C22 H22A 119.1

loop_
_geom_bond_atom_site_label_1
_geom_bond_atom_site_label_2
_geom_bond_site_symmetry_2
_geom_bond_distance
_geom_bond_publ_flag
P1 C7 . 1.8321(17) ?
P1 C6 . 1.8334(19) ?
P1 C13 . 1.837(2) ?
N1 C16 . 1.256(3) ?
N1 C15 . 1.459(2) ?
C1 C6 . 1.384(3) ?
C1 C2 . 1.400(3) ?
C1 H1B . .930 ?
C2 C3 . 1.352(3) ?
C2 H2A . .930 ?
C3 C4 . 1.385(3) ?
C3 H3A . .930 ?
C4 C5 . 1.372(3) ?
C4 H4A . .930 ?
C5 C6 . 1.380(3) ?
C5 H5A . .930 ?
C7 C12 . 1.380(3) ?
C7 C8 . 1.399(3) ?
C8 C9 . 1.379(3) ?
C8 H8A . .930 ?
C9 C10 . 1.364(3) ?
C9 H9A . .930 ?
C10 C11 . 1.370(3) ?
C10 H10A . .930 ?
C11 C12 . 1.377(3) ?
C11 H11A . .930 ?
C12 H12A . .930 ?
C13 C14 . 1.532(2) ?
C13 H13A . .970 ?
C13 H13B . .970 ?
C14 C15 . 1.521(3) ?
C14 H14A . .970 ?
C14 H14B . .970 ?
C15 H15A . .970 ?
C15 H15B . .970 ?
C16 C17 . 1.463(3) ?
C16 H16A . .930 ?
C17 C22 . 1.379(3) ?
C17 C18 . 1.394(3) ?
C18 C19 . 1.386(3) ?
C18 H18A . .930 ?
C19 C20 . 1.388(4) ?
C19 H19A . .930 ?
C20 C21 . 1.367(3) ?
C20 H20A . .930 ?
C21 C22 . 1.378(3) ?
C21 H21A . .930 ?
C22 H22A . .930 ?

loop_
_cod_related_entry_id
_cod_related_entry_database
_cod_related_entry_code
1 ChemSpider 4425345
